data_2238125
loop_
_publ_author_name
'Al-Noaimi, Mousa'
'Warad, Ismail'
'Haddad, Salim F.'
'Husein, Ahmad'
'Shareiah, Rami'

_publ_section_title
;
 2-Phenoxyethyl benzoate
;
_journal_coeditor_code ZS2256
_journal_issue 5
_journal_name_full 'Acta Crystallographica Section E'
_journal_page_first o789
_journal_paper_doi 10.1107/S1600536813010878
_journal_volume 69
_journal_year 2013
_chemical_formula_iupac 'C15 H14 O3'
_chemical_formula_moiety 'C15 H14 O3'
_chemical_formula_sum 'C15 H14 O3'
_chemical_formula_weight 242.26
_chemical_name_systematic
;
2-Phenoxyethyl benzoate
;
_space_group_IT_number 14
_symmetry_cell_setting monoclinic
_symmetry_space_group_name_Hall '-P 2ybc'
_symmetry_space_group_name_H-M 'P 1 21/c 1'
_atom_sites_solution_hydrogens geom
_atom_sites_solution_primary direct
_atom_sites_solution_secondary difmap
_audit_creation_method SHELXL-97
_cell_angle_alpha 90.00
_cell_angle_beta 103.895(10)
_cell_angle_gamma 90.00
_cell_formula_units_Z 4
_cell_length_a 9.4675(10)
_cell_length_b 10.1411(10)
_cell_length_c 13.7792(12)
_cell_measurement_reflns_used 1664
_cell_measurement_temperature 293(2)
_cell_measurement_theta_max 29.2854
_cell_measurement_theta_min 2.9694
_cell_volume 1284.2(2)
_computing_cell_refinement 'CrysAlis PRO (Agilent, 2011)'
_computing_data_collection 'CrysAlis PRO (Agilent, 2011)'
_computing_data_reduction 'CrysAlis PRO (Agilent, 2011)'
_computing_molecular_graphics 'ORTEPIII (Burnett & Johnson, 1996)'
_computing_publication_material 'SHELXL97 (Sheldrick, 2008)'
_computing_structure_refinement 'SHELXL97 (Sheldrick, 2008)'
_computing_structure_solution 'SHELXS97 (Sheldrick, 2008)'
_diffrn_ambient_temperature 293(2)
_diffrn_detector_area_resol_mean 16.0534
_diffrn_measured_fraction_theta_full 0.998
_diffrn_measured_fraction_theta_max 0.998
_diffrn_measurement_device_type 'Oxford Diffraction Xcalibur Eos CCD-detector'
_diffrn_measurement_method '\w scans'
_diffrn_radiation_monochromator graphite
_diffrn_radiation_source 'Enhance (Mo) X-ray Source'
_diffrn_radiation_type MoK\a
_diffrn_radiation_wavelength 0.71073
_diffrn_reflns_av_R_equivalents 0.0287
_diffrn_reflns_av_sigmaI/netI 0.0419
_diffrn_reflns_limit_h_max 10
_diffrn_reflns_limit_h_min -11
_diffrn_reflns_limit_k_max 12
_diffrn_reflns_limit_k_min -9
_diffrn_reflns_limit_l_max 16
_diffrn_reflns_limit_l_min -12
_diffrn_reflns_number 5089
_diffrn_reflns_theta_full 25.02
_diffrn_reflns_theta_max 25.02
_diffrn_reflns_theta_min 2.99
_diffrn_standards_decay_% 0.0
_exptl_absorpt_coefficient_mu 0.087
_exptl_absorpt_correction_T_max 0.997
_exptl_absorpt_correction_T_min 0.995
_exptl_absorpt_correction_type analytical
_exptl_absorpt_process_details
;
(CrysAlis PRO; Agilent, 2011)
;
_exptl_crystal_colour colourless
_exptl_crystal_density_diffrn 1.253
_exptl_crystal_density_method 'not measured'
_exptl_crystal_description wedge
_exptl_crystal_F_000 512
_exptl_crystal_size_max 0.3193
_exptl_crystal_size_mid 0.2625
_exptl_crystal_size_min 0.1823
_refine_diff_density_max 0.107
_refine_diff_density_min -0.109
_refine_ls_extinction_coef 0.035(3)
_refine_ls_extinction_expression Fc^*^=kFc[1+0.001xFc^2^\l^3^/sin(2\q)]^-1/4^
_refine_ls_extinction_method 'SHELXL97 (Sheldrick, 2008)'
_refine_ls_goodness_of_fit_ref 1.020
_refine_ls_hydrogen_treatment constr
_refine_ls_matrix_type full
_refine_ls_number_parameters 164
_refine_ls_number_reflns 2269
_refine_ls_number_restraints 0
_refine_ls_restrained_S_all 1.020
_refine_ls_R_factor_all 0.0741
_refine_ls_R_factor_gt 0.0442
_refine_ls_shift/su_max 0.000
_refine_ls_shift/su_mean 0.000
_refine_ls_structure_factor_coef Fsqd
_refine_ls_weighting_details 'calc w=1/[\s^2^(Fo^2^)+(0.0531P)^2^+0.0420P] where P=(Fo^2^+2Fc^2^)/3'
_refine_ls_weighting_scheme calc
_refine_ls_wR_factor_gt 0.1056
_refine_ls_wR_factor_ref 0.1300
_reflns_number_gt 1479
_reflns_number_total 2269
_reflns_threshold_expression I>2\s(I)
_cod_data_source_file zs2256.cif
_cod_data_source_block I
_cod_original_sg_symbol_H-M 'P 21/c'
_cod_database_code 2238125
_cod_database_fobs_code 2238125

loop_
_symmetry_equiv_pos_as_xyz
'x, y, z'
'-x, y+1/2, -z+1/2'
'-x, -y, -z'
'x, -y-1/2, z-1/2'

loop_
_atom_site_type_symbol
_atom_site_label
_atom_site_fract_x
_atom_site_fract_y
_atom_site_fract_z
_atom_site_U_iso_or_equiv
_atom_site_adp_type
_atom_site_calc_flag
_atom_site_refinement_flags
_atom_site_occupancy
_atom_site_symmetry_multiplicity
O O2 0.21934(14) 0.06786(14) 0.04977(8) 0.0697(5) Uani d . 1 1
O O1 0.10626(13) 0.31548(14) -0.04881(9) 0.0693(4) Uani d . 1 1
C C1 0.0173(2) 0.39845(19) -0.11534(12) 0.0573(5) Uani d . 1 1
C C10 0.37587(19) -0.11334(19) 0.06159(13) 0.0589(5) Uani d . 1 1
C C9 0.3215(2) -0.0031(2) 0.11219(14) 0.0644(5) Uani d . 1 1
C C7 0.0433(2) 0.2408(2) 0.01671(14) 0.0703(6) Uani d . 1 1
H H7A -0.0199 0.1734 -0.0206 0.084 Uiso calc R 1 1
H H7B -0.0148 0.2977 0.0484 0.084 Uiso calc R 1 1
C C8 0.1615(2) 0.1781(2) 0.09424(14) 0.0786(6) Uani d . 1 1
H H8A 0.2379 0.2417 0.1196 0.094 Uiso calc R 1 1
H H8B 0.1232 0.1479 0.1497 0.094 Uiso calc R 1 1
O O3 0.36163(17) 0.02131(18) 0.19998(10) 0.0968(6) Uani d . 1 1
C C2 -0.1322(2) 0.4027(2) -0.13240(14) 0.0683(6) Uani d . 1 1
H H2A -0.1804 0.3477 -0.0970 0.082 Uiso calc R 1 1
C C5 0.0077(3) 0.5679(2) -0.23750(14) 0.0793(7) Uani d . 1 1
H H5A 0.0554 0.6235 -0.2728 0.095 Uiso calc R 1 1
C C6 0.0870(2) 0.4820(2) -0.16825(14) 0.0709(6) Uani d . 1 1
H H6A 0.1879 0.4800 -0.1569 0.085 Uiso calc R 1 1
C C11 0.4723(2) -0.2012(2) 0.11906(17) 0.0810(7) Uani d . 1 1
H H11A 0.5006 -0.1905 0.1881 0.097 Uiso calc R 1 1
C C15 0.3333(2) -0.1315(2) -0.04026(15) 0.0737(6) Uani d . 1 1
H H15A 0.2669 -0.0739 -0.0794 0.088 Uiso calc R 1 1
C C3 -0.2097(2) 0.4898(2) -0.20273(16) 0.0809(7) Uani d . 1 1
H H3A -0.3107 0.4923 -0.2147 0.097 Uiso calc R 1 1
C C4 -0.1402(3) 0.5723(2) -0.25494(15) 0.0808(7) Uani d . 1 1
H H4A -0.1934 0.6307 -0.3018 0.097 Uiso calc R 1 1
C C13 0.4865(3) -0.3199(3) -0.0267(2) 0.1029(8) Uani d . 1 1
H H13A 0.5257 -0.3886 -0.0564 0.123 Uiso calc R 1 1
C C14 0.3890(3) -0.2350(2) -0.08458(18) 0.0943(7) Uani d . 1 1
H H14A 0.3603 -0.2471 -0.1534 0.113 Uiso calc R 1 1
C C12 0.5261(3) -0.3035(3) 0.0747(2) 0.1039(9) Uani d . 1 1
H H12A 0.5904 -0.3628 0.1138 0.125 Uiso calc R 1 1

loop_
_atom_site_aniso_label
_atom_site_aniso_U_11
_atom_site_aniso_U_22
_atom_site_aniso_U_33
_atom_site_aniso_U_12
_atom_site_aniso_U_13
_atom_site_aniso_U_23
O2 0.0937(10) 0.0559(9) 0.0580(7) 0.0144(8) 0.0151(7) 0.0017(7)
O1 0.0707(8) 0.0666(9) 0.0747(8) 0.0111(7) 0.0255(7) 0.0141(7)
C1 0.0673(12) 0.0505(12) 0.0551(10) 0.0079(10) 0.0163(9) -0.0068(9)
C10 0.0561(11) 0.0540(12) 0.0664(12) -0.0040(10) 0.0146(9) 0.0108(10)
C9 0.0665(12) 0.0659(14) 0.0601(11) -0.0028(11) 0.0139(9) 0.0091(11)
C7 0.0862(14) 0.0593(14) 0.0730(12) 0.0087(12) 0.0342(10) 0.0017(11)
C8 0.1139(17) 0.0638(14) 0.0627(11) 0.0174(13) 0.0303(12) 0.0018(11)
O3 0.1082(12) 0.1176(15) 0.0581(8) 0.0162(10) 0.0073(8) -0.0040(9)
C2 0.0685(13) 0.0602(14) 0.0758(12) 0.0002(11) 0.0164(10) -0.0068(11)
C5 0.1058(18) 0.0711(16) 0.0663(12) 0.0138(14) 0.0312(12) 0.0101(12)
C6 0.0747(13) 0.0719(15) 0.0716(12) 0.0103(12) 0.0284(10) 0.0065(12)
C11 0.0631(13) 0.0809(17) 0.0913(15) 0.0054(12) 0.0036(11) 0.0145(14)
C15 0.0933(15) 0.0593(14) 0.0717(13) 0.0159(12) 0.0262(11) 0.0103(11)
C3 0.0709(13) 0.0768(17) 0.0855(14) 0.0073(13) 0.0003(12) -0.0152(14)
C4 0.1031(18) 0.0686(16) 0.0614(12) 0.0196(14) 0.0018(12) -0.0062(11)
C13 0.107(2) 0.0694(17) 0.148(2) 0.0217(16) 0.0600(19) 0.0079(19)
C14 0.126(2) 0.0727(17) 0.0922(15) 0.0136(16) 0.0415(14) 0.0034(14)
C12 0.0790(16) 0.089(2) 0.139(2) 0.0257(15) 0.0167(16) 0.0231(19)

loop_
_atom_type_symbol
_atom_type_description
_atom_type_scat_dispersion_real
_atom_type_scat_dispersion_imag
_atom_type_scat_source
C C 0.0033 0.0016 'International Tables Vol C Tables 4.2.6.8 and 6.1.1.4'
H H 0.0000 0.0000 'International Tables Vol C Tables 4.2.6.8 and 6.1.1.4'
O O 0.0106 0.0060 'International Tables Vol C Tables 4.2.6.8 and 6.1.1.4'

loop_
_geom_angle_atom_site_label_1
_geom_angle_atom_site_label_2
_geom_angle_atom_site_label_3
_geom_angle
C9 O2 C8 115.63(14)
C1 O1 C7 117.97(14)
O1 C1 C2 124.94(18)
O1 C1 C6 115.68(17)
C2 C1 C6 119.39(18)
C15 C10 C11 119.3(2)
C15 C10 C9 122.27(17)
C11 C10 C9 118.41(18)
O3 C9 O2 122.7(2)
O3 C9 C10 124.74(18)
O2 C9 C10 112.59(16)
O1 C7 C8 109.06(16)
O1 C7 H7A 109.9
C8 C7 H7A 109.9
O1 C7 H7B 109.9
C8 C7 H7B 109.9
H7A C7 H7B 108.3
O2 C8 C7 108.78(15)
O2 C8 H8A 109.9
C7 C8 H8A 109.9
O2 C8 H8B 109.9
C7 C8 H8B 109.9
H8A C8 H8B 108.3
C1 C2 C3 119.3(2)
C1 C2 H2A 120.3
C3 C2 H2A 120.3
C4 C5 C6 120.7(2)
C4 C5 H5A 119.7
C6 C5 H5A 119.7
C5 C6 C1 120.2(2)
C5 C6 H6A 119.9
C1 C6 H6A 119.9
C12 C11 C10 120.0(2)
C12 C11 H11A 120.0
C10 C11 H11A 120.0
C10 C15 C14 120.2(2)
C10 C15 H15A 119.9
C14 C15 H15A 119.9
C4 C3 C2 121.1(2)
C4 C3 H3A 119.5
C2 C3 H3A 119.5
C5 C4 C3 119.3(2)
C5 C4 H4A 120.3
C3 C4 H4A 120.3
C12 C13 C14 120.0(3)
C12 C13 H13A 120.0
C14 C13 H13A 120.0
C13 C14 C15 119.7(2)
C13 C14 H14A 120.1
C15 C14 H14A 120.1
C11 C12 C13 120.7(2)
C11 C12 H12A 119.7
C13 C12 H12A 119.7

loop_
_geom_bond_atom_site_label_1
_geom_bond_atom_site_label_2
_geom_bond_distance
O2 C9 1.339(2)
O2 C8 1.445(2)
O1 C1 1.373(2)
O1 C7 1.415(2)
C1 C2 1.379(2)
C1 C6 1.384(3)
C10 C15 1.376(2)
C10 C11 1.381(3)
C10 C9 1.474(3)
C9 O3 1.203(2)
C7 C8 1.491(3)
C7 H7A 0.9700
C7 H7B 0.9700
C8 H8A 0.9700
C8 H8B 0.9700
C2 C3 1.384(3)
C2 H2A 0.9300
C5 C4 1.364(3)
C5 C6 1.374(3)
C5 H5A 0.9300
C6 H6A 0.9300
C11 C12 1.364(3)
C11 H11A 0.9300
C15 C14 1.381(3)
C15 H15A 0.9300
C3 C4 1.370(3)
C3 H3A 0.9300
C4 H4A 0.9300
C13 C12 1.367(3)
C13 C14 1.369(3)
C13 H13A 0.9300
C14 H14A 0.9300
C12 H12A 0.9300

loop_
_geom_torsion_atom_site_label_1
_geom_torsion_atom_site_label_2
_geom_torsion_atom_site_label_3
_geom_torsion_atom_site_label_4
_geom_torsion
C7 O1 C1 C2 -8.7(3)
C7 O1 C1 C6 171.67(16)
C8 O2 C9 O3 1.1(3)
C8 O2 C9 C10 -179.74(16)
C15 C10 C9 O3 -175.5(2)
C11 C10 C9 O3 4.7(3)
C15 C10 C9 O2 5.3(3)
C11 C10 C9 O2 -174.41(17)
C1 O1 C7 C8 -169.37(15)
C9 O2 C8 C7 -176.41(17)
O1 C7 C8 O2 -75.6(2)
O1 C1 C2 C3 -179.05(17)
C6 C1 C2 C3 0.5(3)
C4 C5 C6 C1 0.2(3)
O1 C1 C6 C5 179.26(17)
C2 C1 C6 C5 -0.3(3)
C15 C10 C11 C12 1.0(3)
C9 C10 C11 C12 -179.3(2)
C11 C10 C15 C14 -1.3(3)
C9 C10 C15 C14 178.9(2)
C1 C2 C3 C4 -0.5(3)
C6 C5 C4 C3 -0.2(3)
C2 C3 C4 C5 0.3(3)
C12 C13 C14 C15 1.3(4)
C10 C15 C14 C13 0.2(4)
C10 C11 C12 C13 0.5(4)
C14 C13 C12 C11 -1.7(4)
